data_7710735
loop_
_publ_author_name
'Zhang, Jiayu'
'Huang, Wenshuang'
'Han, Kailing'
'Song, Guoyong'
'Hu, Shaowei'

_publ_section_title
;
 Scandium, Titanium and Vanadium Complexes Supported by PCP-type Pincer
 Ligands: Synthesis, Structure, and Styrene Polymerization Activity
;
_journal_name_full 'Dalton Transactions'
_journal_paper_doi 10.1039/D2DT01389D
_journal_year 2022
_chemical_formula_sum 'C22 H39 Cl2 O2 P2 Ti'
_chemical_formula_weight 516.27
_space_group_crystal_system monoclinic
_space_group_IT_number 14
_space_group_name_Hall '-P 2yn'
_space_group_name_H-M_alt 'P 1 21/n 1'
_atom_sites_solution_hydrogens geom
_audit_creation_method SHELXL-2018/3
_audit_update_record
;
2022-04-26 deposited with the CCDC.	2022-07-14 downloaded from the CCDC.
;
_cell_angle_alpha 90
_cell_angle_beta 91.080(6)
_cell_angle_gamma 90
_cell_formula_units_Z 4
_cell_length_a 10.6740(6)
_cell_length_b 16.1874(9)
_cell_length_c 15.2797(10)
_cell_measurement_reflns_used 1825
_cell_measurement_temperature 293(2)
_cell_measurement_theta_max 24.5980
_cell_measurement_theta_min 3.9970
_cell_volume 2639.6(3)
_computing_structure_refinement 'SHELXL-2018/3 (Sheldrick, 2018)'
_computing_structure_solution 'SHELXT 2014/5 (Sheldrick, 2014)'
_diffrn_ambient_temperature 293(2)
_diffrn_measured_fraction_theta_full 0.997
_diffrn_measured_fraction_theta_max 0.833
_diffrn_measurement_device_type Rigaku
_diffrn_radiation_type MoK\a
_diffrn_radiation_wavelength 0.71073
_diffrn_reflns_av_R_equivalents 0.0919
_diffrn_reflns_av_unetI/netI 0.1634
_diffrn_reflns_Laue_measured_fraction_full 0.997
_diffrn_reflns_Laue_measured_fraction_max 0.833
_diffrn_reflns_limit_h_max 14
_diffrn_reflns_limit_h_min -10
_diffrn_reflns_limit_k_max 17
_diffrn_reflns_limit_k_min -22
_diffrn_reflns_limit_l_max 20
_diffrn_reflns_limit_l_min -20
_diffrn_reflns_number 14374
_diffrn_reflns_point_group_measured_fraction_full 0.997
_diffrn_reflns_point_group_measured_fraction_max 0.833
_diffrn_reflns_theta_full 25.242
_diffrn_reflns_theta_max 29.838
_diffrn_reflns_theta_min 3.415
_exptl_absorpt_coefficient_mu 0.663
_exptl_crystal_colour purple
_exptl_crystal_density_diffrn 1.299
_exptl_crystal_description block
_exptl_crystal_F_000 1092
_refine_diff_density_max 0.782
_refine_diff_density_min -0.681
_refine_diff_density_rms 0.132
_refine_ls_extinction_method none
_refine_ls_goodness_of_fit_ref 1.014
_refine_ls_hydrogen_treatment constr
_refine_ls_matrix_type full
_refine_ls_number_parameters 274
_refine_ls_number_reflns 6321
_refine_ls_number_restraints 0
_refine_ls_restrained_S_all 1.014
_refine_ls_R_factor_all 0.1374
_refine_ls_R_factor_gt 0.0726
_refine_ls_shift/su_max 0.000
_refine_ls_shift/su_mean 0.000
_refine_ls_structure_factor_coef Fsqd
_refine_ls_weighting_details 'w=1/[\s^2^(Fo^2^)+(0.0535P)^2^+1.0794P] where P=(Fo^2^+2Fc^2^)/3'
_refine_ls_weighting_scheme calc
_refine_ls_wR_factor_gt 0.1369
_refine_ls_wR_factor_ref 0.1798
_reflns_Friedel_coverage 0.000
_reflns_number_gt 3692
_reflns_number_total 6321
_reflns_threshold_expression 'I > 2\s(I)'
_cod_data_source_file d2dt01389d2.cif
_cod_data_source_block shelx_CCDC2
_cod_original_sg_symbol_H-M 'P 21/n'
_cod_database_code 7710735
_shelx_shelxl_version_number 2018/3
_shelx_space_group_comment
;
The symmetry employed for this shelxl refinement is uniquely defined
by the following loop, which should always be used as a source of
symmetry information in preference to the above space-group names.
They are only intended as comments.
;

loop_
_space_group_symop_operation_xyz
'x, y, z'
'-x+1/2, y+1/2, -z+1/2'
'-x, -y, -z'
'x-1/2, -y-1/2, z-1/2'

loop_
_atom_site_label
_atom_site_type_symbol
_atom_site_fract_x
_atom_site_fract_y
_atom_site_fract_z
_atom_site_U_iso_or_equiv
_atom_site_adp_type
_atom_site_occupancy
_atom_site_site_symmetry_order
_atom_site_calc_flag
_atom_site_refinement_flags_posn
_atom_site_refinement_flags_adp
_atom_site_refinement_flags_occupancy
_atom_site_disorder_assembly
_atom_site_disorder_group
Ti1 Ti 0.49708(7) 0.38996(5) 0.21999(5) 0.0137(2) Uani 1 1 d . . . . .
Cl2 Cl 0.62304(10) 0.49095(6) 0.15922(7) 0.0166(3) Uani 1 1 d . . . . .
Cl1 Cl 0.49354(10) 0.29015(7) 0.11318(7) 0.0190(3) Uani 1 1 d . . . . .
P1 P 0.66015(11) 0.33961(7) 0.33499(8) 0.0145(3) Uani 1 1 d . . . . .
P2 P 0.27934(11) 0.46139(7) 0.20530(8) 0.0148(3) Uani 1 1 d . . . . .
O1 O 0.5757(3) 0.29598(19) 0.4108(2) 0.0195(7) Uani 1 1 d . . . . .
O2 O 0.2037(3) 0.4313(2) 0.2921(2) 0.0214(8) Uani 1 1 d . . . . .
C1 C 0.3964(4) 0.3638(3) 0.3411(3) 0.0149(10) Uani 1 1 d . . . . .
C2 C 0.2692(4) 0.3812(3) 0.3523(3) 0.0153(10) Uani 1 1 d . . . . .
C7 C 0.7641(4) 0.2531(3) 0.3023(3) 0.0170(10) Uani 1 1 d . . . . .
C6 C 0.4480(4) 0.3160(3) 0.4101(3) 0.0191(11) Uani 1 1 d . . . . .
C15 C 0.1717(4) 0.4232(3) 0.1173(3) 0.0180(10) Uani 1 1 d . . . . .
C3 C 0.1989(4) 0.3550(3) 0.4223(3) 0.0174(10) Uani 1 1 d . . . . .
H3 H 0.114868 0.369644 0.426151 0.021 Uiso 1 1 calc R U . . .
C4 C 0.2554(4) 0.3068(3) 0.4865(3) 0.0177(10) Uani 1 1 d . . . . .
H4 H 0.209147 0.287980 0.533396 0.021 Uiso 1 1 calc R U . . .
C9 C 0.8298(4) 0.2781(3) 0.2181(3) 0.0234(11) Uani 1 1 d . . . . .
H9A H 0.882870 0.324896 0.229604 0.035 Uiso 1 1 calc R U . . .
H9B H 0.768219 0.292247 0.174079 0.035 Uiso 1 1 calc R U . . .
H9C H 0.879635 0.232784 0.197959 0.035 Uiso 1 1 calc R U . . .
C5 C 0.3829(4) 0.2863(3) 0.4807(3) 0.0205(11) Uani 1 1 d . . . . .
H5 H 0.422145 0.253680 0.523131 0.025 Uiso 1 1 calc R U . . .
C13 C 0.8519(4) 0.4574(3) 0.3470(3) 0.0247(12) Uani 1 1 d . . . . .
H13A H 0.884756 0.505319 0.376351 0.037 Uiso 1 1 calc R U . . .
H13B H 0.820861 0.472662 0.289849 0.037 Uiso 1 1 calc R U . . .
H13C H 0.917079 0.416952 0.341383 0.037 Uiso 1 1 calc R U . . .
C8 C 0.6768(4) 0.1786(3) 0.2835(3) 0.0245(12) Uani 1 1 d . . . . .
H8A H 0.613616 0.194193 0.241100 0.037 Uiso 1 1 calc R U . . .
H8B H 0.637538 0.161862 0.336673 0.037 Uiso 1 1 calc R U . . .
H8C H 0.725025 0.133536 0.261066 0.037 Uiso 1 1 calc R U . . .
C11 C 0.7446(4) 0.4208(3) 0.4002(3) 0.0208(11) Uani 1 1 d . . . . .
C16 C 0.1593(5) 0.3301(3) 0.1332(4) 0.0289(13) Uani 1 1 d . . . . .
H16A H 0.110792 0.305661 0.086408 0.043 Uiso 1 1 calc R U . . .
H16B H 0.118183 0.320833 0.187706 0.043 Uiso 1 1 calc R U . . .
H16C H 0.241064 0.305419 0.135531 0.043 Uiso 1 1 calc R U . . .
C17 C 0.0415(4) 0.4631(3) 0.1171(3) 0.0271(12) Uani 1 1 d . . . . .
H17A H -0.013570 0.433274 0.078095 0.041 Uiso 1 1 calc R U . . .
H17B H 0.047662 0.519437 0.098004 0.041 Uiso 1 1 calc R U . . .
H17C H 0.008849 0.461645 0.175230 0.041 Uiso 1 1 calc R U . . .
C10 C 0.8616(5) 0.2275(3) 0.3726(4) 0.0275(12) Uani 1 1 d . . . . .
H10A H 0.895549 0.174456 0.358149 0.041 Uiso 1 1 calc R U . . .
H10B H 0.822240 0.224532 0.428530 0.041 Uiso 1 1 calc R U . . .
H10C H 0.927782 0.267646 0.375091 0.041 Uiso 1 1 calc R U . . .
C19 C 0.2751(5) 0.5758(3) 0.2197(4) 0.0255(12) Uani 1 1 d . . . . .
C14 C 0.6454(5) 0.4885(3) 0.4147(4) 0.0311(13) Uani 1 1 d . . . . .
H14A H 0.683174 0.534136 0.445499 0.047 Uiso 1 1 calc R U . . .
H14B H 0.578311 0.466447 0.448566 0.047 Uiso 1 1 calc R U . . .
H14C H 0.612915 0.507162 0.359123 0.047 Uiso 1 1 calc R U . . .
C18 C 0.2339(5) 0.4377(3) 0.0289(3) 0.0289(13) Uani 1 1 d . . . . .
H18A H 0.317062 0.415061 0.030528 0.043 Uiso 1 1 calc R U . . .
H18B H 0.238203 0.495970 0.017420 0.043 Uiso 1 1 calc R U . . .
H18C H 0.185510 0.411246 -0.016676 0.043 Uiso 1 1 calc R U . . .
C20 C 0.3759(5) 0.5938(3) 0.2903(4) 0.0336(14) Uani 1 1 d . . . . .
H20A H 0.457061 0.581001 0.267880 0.050 Uiso 1 1 calc R U . . .
H20B H 0.360794 0.560395 0.340969 0.050 Uiso 1 1 calc R U . . .
H20C H 0.372833 0.651095 0.306160 0.050 Uiso 1 1 calc R U . . .
C12 C 0.7933(5) 0.3907(3) 0.4895(3) 0.0326(13) Uani 1 1 d . . . . .
H12A H 0.862354 0.353657 0.481491 0.049 Uiso 1 1 calc R U . . .
H12B H 0.727390 0.362350 0.519155 0.049 Uiso 1 1 calc R U . . .
H12C H 0.820553 0.437150 0.523953 0.049 Uiso 1 1 calc R U . . .
C22 C 0.3081(5) 0.6187(3) 0.1340(4) 0.0390(15) Uani 1 1 d . . . . .
H22A H 0.325356 0.675946 0.145193 0.059 Uiso 1 1 calc R U . . .
H22B H 0.238979 0.614017 0.093240 0.059 Uiso 1 1 calc R U . . .
H22C H 0.380785 0.592956 0.109900 0.059 Uiso 1 1 calc R U . . .
C21 C 0.1483(5) 0.6072(3) 0.2531(4) 0.0416(16) Uani 1 1 d . . . . .
H21A H 0.154620 0.665022 0.266382 0.062 Uiso 1 1 calc R U . . .
H21B H 0.126637 0.577323 0.304903 0.062 Uiso 1 1 calc R U . . .
H21C H 0.084688 0.598821 0.208698 0.062 Uiso 1 1 calc R U . . .

loop_
_atom_site_aniso_label
_atom_site_aniso_U_11
_atom_site_aniso_U_22
_atom_site_aniso_U_33
_atom_site_aniso_U_23
_atom_site_aniso_U_13
_atom_site_aniso_U_12
Ti1 0.0128(4) 0.0153(5) 0.0131(4) 0.0013(3) 0.0014(3) 0.0007(3)
Cl2 0.0174(5) 0.0127(6) 0.0199(6) 0.0048(4) 0.0033(4) -0.0056(5)
Cl1 0.0169(6) 0.0209(6) 0.0191(6) -0.0071(5) -0.0005(5) 0.0042(5)
P1 0.0117(6) 0.0166(6) 0.0154(6) 0.0009(5) 0.0022(5) 0.0012(5)
P2 0.0123(6) 0.0165(6) 0.0157(6) 0.0005(5) 0.0011(5) 0.0013(5)
O1 0.0137(16) 0.0262(18) 0.0187(18) 0.0102(14) 0.0040(14) 0.0040(15)
O2 0.0158(16) 0.0307(19) 0.0177(18) 0.0064(15) 0.0034(14) 0.0053(15)
C1 0.014(2) 0.012(2) 0.019(2) 0.0001(19) 0.0014(19) -0.0054(19)
C2 0.013(2) 0.021(3) 0.012(2) -0.0045(19) -0.0021(18) -0.001(2)
C7 0.016(2) 0.009(2) 0.025(3) -0.0013(19) -0.002(2) 0.006(2)
C6 0.009(2) 0.023(3) 0.026(3) 0.001(2) -0.002(2) 0.001(2)
C15 0.014(2) 0.027(3) 0.013(2) 0.003(2) -0.0016(19) 0.005(2)
C3 0.013(2) 0.027(3) 0.013(2) -0.004(2) 0.0013(18) 0.001(2)
C4 0.023(2) 0.022(3) 0.008(2) 0.0039(19) 0.0028(19) -0.003(2)
C9 0.019(3) 0.027(3) 0.024(3) -0.007(2) 0.004(2) 0.001(2)
C5 0.021(3) 0.021(3) 0.019(3) 0.005(2) -0.002(2) -0.003(2)
C13 0.020(3) 0.026(3) 0.028(3) -0.001(2) -0.002(2) -0.007(2)
C8 0.019(3) 0.016(3) 0.038(3) -0.002(2) -0.009(2) 0.001(2)
C11 0.022(3) 0.018(3) 0.022(3) -0.002(2) -0.004(2) 0.005(2)
C16 0.020(3) 0.023(3) 0.043(4) -0.009(2) -0.005(2) -0.001(2)
C17 0.015(2) 0.039(3) 0.026(3) -0.004(2) -0.005(2) 0.005(2)
C10 0.021(3) 0.023(3) 0.038(3) -0.001(2) -0.010(2) 0.005(2)
C19 0.020(3) 0.017(3) 0.040(3) 0.000(2) 0.001(2) 0.007(2)
C14 0.031(3) 0.028(3) 0.034(3) -0.009(2) -0.001(3) 0.005(3)
C18 0.025(3) 0.045(3) 0.016(3) -0.002(2) -0.002(2) 0.008(3)
C20 0.032(3) 0.026(3) 0.043(4) -0.012(3) -0.005(3) 0.006(3)
C12 0.036(3) 0.037(3) 0.025(3) -0.007(2) -0.002(2) 0.007(3)
C22 0.038(3) 0.019(3) 0.060(4) 0.014(3) -0.010(3) -0.010(3)
C21 0.024(3) 0.030(3) 0.071(5) -0.017(3) -0.008(3) 0.013(3)

loop_
_atom_type_symbol
_atom_type_description
_atom_type_scat_dispersion_real
_atom_type_scat_dispersion_imag
_atom_type_scat_source
C C 0.0033 0.0016 'International Tables Vol C Tables 4.2.6.8 and 6.1.1.4'
H H 0.0000 0.0000 'International Tables Vol C Tables 4.2.6.8 and 6.1.1.4'
Cl Cl 0.1484 0.1585 'International Tables Vol C Tables 4.2.6.8 and 6.1.1.4'
O O 0.0106 0.0060 'International Tables Vol C Tables 4.2.6.8 and 6.1.1.4'
P P 0.1023 0.0942 'International Tables Vol C Tables 4.2.6.8 and 6.1.1.4'
Ti Ti 0.2776 0.4457 'International Tables Vol C Tables 4.2.6.8 and 6.1.1.4'

loop_
_geom_angle_atom_site_label_1
_geom_angle_atom_site_label_2
_geom_angle_atom_site_label_3
_geom_angle
_geom_angle_site_symmetry_1
_geom_angle_site_symmetry_3
_geom_angle_publ_flag
C1 Ti1 Cl1 117.47(12) . . ?
C1 Ti1 Cl2 140.18(12) . . ?
Cl1 Ti1 Cl2 102.30(5) . . ?
C1 Ti1 P1 72.57(12) . . ?
Cl1 Ti1 P1 105.27(5) . . ?
Cl2 Ti1 P1 96.11(5) . . ?
C1 Ti1 P2 73.02(12) . . ?
Cl1 Ti1 P2 104.40(5) . . ?
Cl2 Ti1 P2 100.12(5) . . ?
P1 Ti1 P2 142.06(5) . . ?
O1 P1 C7 101.74(19) . . ?
O1 P1 C11 101.0(2) . . ?
C7 P1 C11 112.8(2) . . ?
O1 P1 Ti1 104.15(12) . . ?
C7 P1 Ti1 116.93(15) . . ?
C11 P1 Ti1 116.93(15) . . ?
O2 P2 C15 100.36(19) . . ?
O2 P2 C19 100.7(2) . . ?
C15 P2 C19 113.5(2) . . ?
O2 P2 Ti1 104.52(12) . . ?
C15 P2 Ti1 116.99(15) . . ?
C19 P2 Ti1 117.06(16) . . ?
C6 O1 P1 116.2(3) . . ?
C2 O2 P2 117.1(3) . . ?
C2 C1 C6 112.6(4) . . ?
C2 C1 Ti1 123.7(3) . . ?
C6 C1 Ti1 123.0(3) . . ?
C3 C2 C1 125.0(4) . . ?
C3 C2 O2 114.4(4) . . ?
C1 C2 O2 120.6(4) . . ?
C9 C7 C10 110.0(4) . . ?
C9 C7 C8 109.5(4) . . ?
C10 C7 C8 108.5(4) . . ?
C9 C7 P1 108.1(3) . . ?
C10 C7 P1 114.5(3) . . ?
C8 C7 P1 106.1(3) . . ?
C5 C6 O1 114.7(4) . . ?
C5 C6 C1 125.4(4) . . ?
O1 C6 C1 119.9(4) . . ?
C16 C15 C17 109.5(4) . . ?
C16 C15 C18 109.3(4) . . ?
C17 C15 C18 110.0(4) . . ?
C16 C15 P2 105.4(3) . . ?
C17 C15 P2 114.2(3) . . ?
C18 C15 P2 108.3(3) . . ?
C2 C3 C4 119.0(4) . . ?
C2 C3 H3 120.5 . . ?
C4 C3 H3 120.5 . . ?
C3 C4 C5 120.0(4) . . ?
C3 C4 H4 120.0 . . ?
C5 C4 H4 120.0 . . ?
C7 C9 H9A 109.5 . . ?
C7 C9 H9B 109.5 . . ?
H9A C9 H9B 109.5 . . ?
C7 C9 H9C 109.5 . . ?
H9A C9 H9C 109.5 . . ?
H9B C9 H9C 109.5 . . ?
C6 C5 C4 118.0(4) . . ?
C6 C5 H5 121.0 . . ?
C4 C5 H5 121.0 . . ?
C11 C13 H13A 109.5 . . ?
C11 C13 H13B 109.5 . . ?
H13A C13 H13B 109.5 . . ?
C11 C13 H13C 109.5 . . ?
H13A C13 H13C 109.5 . . ?
H13B C13 H13C 109.5 . . ?
C7 C8 H8A 109.5 . . ?
C7 C8 H8B 109.5 . . ?
H8A C8 H8B 109.5 . . ?
C7 C8 H8C 109.5 . . ?
H8A C8 H8C 109.5 . . ?
H8B C8 H8C 109.5 . . ?
C12 C11 C13 110.6(4) . . ?
C12 C11 C14 108.7(4) . . ?
C13 C11 C14 108.8(4) . . ?
C12 C11 P1 113.8(3) . . ?
C13 C11 P1 110.2(3) . . ?
C14 C11 P1 104.5(3) . . ?
C15 C16 H16A 109.5 . . ?
C15 C16 H16B 109.5 . . ?
H16A C16 H16B 109.5 . . ?
C15 C16 H16C 109.5 . . ?
H16A C16 H16C 109.5 . . ?
H16B C16 H16C 109.5 . . ?
C15 C17 H17A 109.5 . . ?
C15 C17 H17B 109.5 . . ?
H17A C17 H17B 109.5 . . ?
C15 C17 H17C 109.5 . . ?
H17A C17 H17C 109.5 . . ?
H17B C17 H17C 109.5 . . ?
C7 C10 H10A 109.5 . . ?
C7 C10 H10B 109.5 . . ?
H10A C10 H10B 109.5 . . ?
C7 C10 H10C 109.5 . . ?
H10A C10 H10C 109.5 . . ?
H10B C10 H10C 109.5 . . ?
C22 C19 C20 110.2(4) . . ?
C22 C19 C21 110.6(4) . . ?
C20 C19 C21 108.2(4) . . ?
C22 C19 P2 110.1(4) . . ?
C20 C19 P2 104.6(3) . . ?
C21 C19 P2 113.0(4) . . ?
C11 C14 H14A 109.5 . . ?
C11 C14 H14B 109.5 . . ?
H14A C14 H14B 109.5 . . ?
C11 C14 H14C 109.5 . . ?
H14A C14 H14C 109.5 . . ?
H14B C14 H14C 109.5 . . ?
C15 C18 H18A 109.5 . . ?
C15 C18 H18B 109.5 . . ?
H18A C18 H18B 109.5 . . ?
C15 C18 H18C 109.5 . . ?
H18A C18 H18C 109.5 . . ?
H18B C18 H18C 109.5 . . ?
C19 C20 H20A 109.5 . . ?
C19 C20 H20B 109.5 . . ?
H20A C20 H20B 109.5 . . ?
C19 C20 H20C 109.5 . . ?
H20A C20 H20C 109.5 . . ?
H20B C20 H20C 109.5 . . ?
C11 C12 H12A 109.5 . . ?
C11 C12 H12B 109.5 . . ?
H12A C12 H12B 109.5 . . ?
C11 C12 H12C 109.5 . . ?
H12A C12 H12C 109.5 . . ?
H12B C12 H12C 109.5 . . ?
C19 C22 H22A 109.5 . . ?
C19 C22 H22B 109.5 . . ?
H22A C22 H22B 109.5 . . ?
C19 C22 H22C 109.5 . . ?
H22A C22 H22C 109.5 . . ?
H22B C22 H22C 109.5 . . ?
C19 C21 H21A 109.5 . . ?
C19 C21 H21B 109.5 . . ?
H21A C21 H21B 109.5 . . ?
C19 C21 H21C 109.5 . . ?
H21A C21 H21C 109.5 . . ?
H21B C21 H21C 109.5 . . ?

loop_
_geom_bond_atom_site_label_1
_geom_bond_atom_site_label_2
_geom_bond_distance
_geom_bond_site_symmetry_2
_geom_bond_publ_flag
Ti1 C1 2.199(4) . ?
Ti1 Cl1 2.2963(14) . ?
Ti1 Cl2 2.3215(13) . ?
Ti1 P1 2.5818(14) . ?
Ti1 P2 2.6018(14) . ?
P1 O1 1.641(3) . ?
P1 C7 1.860(4) . ?
P1 C11 1.871(5) . ?
P2 O2 1.640(3) . ?
P2 C15 1.858(5) . ?
P2 C19 1.865(5) . ?
O1 C6 1.401(5) . ?
O2 C2 1.402(5) . ?
C1 C2 1.400(6) . ?
C1 C6 1.412(6) . ?
C2 C3 1.385(6) . ?
C7 C9 1.532(7) . ?
C7 C10 1.538(6) . ?
C7 C8 1.547(6) . ?
C6 C5 1.380(6) . ?
C15 C16 1.533(7) . ?
C15 C17 1.532(6) . ?
C15 C18 1.535(6) . ?
C3 C4 1.383(6) . ?
C3 H3 0.9300 . ?
C4 C5 1.404(6) . ?
C4 H4 0.9300 . ?
C9 H9A 0.9600 . ?
C9 H9B 0.9600 . ?
C9 H9C 0.9600 . ?
C5 H5 0.9300 . ?
C13 C11 1.536(7) . ?
C13 H13A 0.9600 . ?
C13 H13B 0.9600 . ?
C13 H13C 0.9600 . ?
C8 H8A 0.9600 . ?
C8 H8B 0.9600 . ?
C8 H8C 0.9600 . ?
C11 C12 1.530(7) . ?
C11 C14 1.544(6) . ?
C16 H16A 0.9600 . ?
C16 H16B 0.9600 . ?
C16 H16C 0.9600 . ?
C17 H17A 0.9600 . ?
C17 H17B 0.9600 . ?
C17 H17C 0.9600 . ?
C10 H10A 0.9600 . ?
C10 H10B 0.9600 . ?
C10 H10C 0.9600 . ?
C19 C22 1.529(7) . ?
C19 C20 1.538(7) . ?
C19 C21 1.541(7) . ?
C14 H14A 0.9600 . ?
C14 H14B 0.9600 . ?
C14 H14C 0.9600 . ?
C18 H18A 0.9600 . ?
C18 H18B 0.9600 . ?
C18 H18C 0.9600 . ?
C20 H20A 0.9600 . ?
C20 H20B 0.9600 . ?
C20 H20C 0.9600 . ?
C12 H12A 0.9600 . ?
C12 H12B 0.9600 . ?
C12 H12C 0.9600 . ?
C22 H22A 0.9600 . ?
C22 H22B 0.9600 . ?
C22 H22C 0.9600 . ?
C21 H21A 0.9600 . ?
C21 H21B 0.9600 . ?
C21 H21C 0.9600 . ?
